data_2207456
loop_
_publ_author_name
'Bao, Feng'
'L\"u, Xing-Qiang'
'Ng, Seik Weng'

_publ_section_title
<i>catena</i>-Poly[[(trifluoroacetato-\k<i>O</i>)silver(I)]-\m-1,2-bis(diphenylphosphino)ethane-\k^2^<i>P</i>:<i>P</i>']
_journal_coeditor_code BT6782
_journal_issue 12
_journal_name_full 'Acta Crystallographica Section E'
_journal_page_first m2637
_journal_page_last m2638
_journal_paper_doi 10.1107/S1600536805037189
_journal_volume 61
_journal_year 2005
_chemical_formula_iupac '[Ag (C2 O2 F3) (C26 H24 P2)]'
_chemical_formula_moiety 'C28 H24 Ag F3 O2 P2'
_chemical_formula_sum 'C28 H24 Ag F3 O2 P2'
_chemical_formula_weight 619.28
_chemical_name_systematic
;Poly-{catena-[\m-1,2-bis(diphenylphosphinyl)ethane-\k^2^P:P'](trifluoroacetato-
 \kO)silver(I)}
;
_space_group_IT_number 2
_symmetry_cell_setting triclinic
_symmetry_space_group_name_Hall '-P 1'
_symmetry_space_group_name_H-M 'P -1'
_atom_sites_solution_hydrogens geom
_atom_sites_solution_primary direct
_atom_sites_solution_secondary difmap
_audit_creation_method SHELXL-97
_cell_angle_alpha 84.697(2)
_cell_angle_beta 79.043(2)
_cell_angle_gamma 73.712(2)
_cell_formula_units_Z 2
_cell_length_a 10.1050(10)
_cell_length_b 11.095(2)
_cell_length_c 12.677(2)
_cell_measurement_reflns_used 870
_cell_measurement_temperature 295(2)
_cell_measurement_theta_max 26.8
_cell_measurement_theta_min 2.5
_cell_volume 1338.2(3)
_computing_cell_refinement 'SAINT (Bruker, 2000)'
_computing_data_collection 'SMART (Bruker, 2000)'
_computing_data_reduction SAINT
_computing_molecular_graphics 'ORTEPII (Johnson, 1976)'
_computing_publication_material SHELXL97
_computing_structure_refinement 'SHELXL97 (Sheldrick, 1997)'
_computing_structure_solution 'SHELXS97 (Sheldrick, 1997)'
_diffrn_ambient_temperature 295(2)
_diffrn_measured_fraction_theta_full 0.97
_diffrn_measured_fraction_theta_max 0.97
_diffrn_measurement_device_type 'Bruker SMART area-detector diffractometer'
_diffrn_measurement_method '\f and \w scans'
_diffrn_radiation_monochromator graphite
_diffrn_radiation_source 'fine-focus sealed tube'
_diffrn_radiation_type MoK\a
_diffrn_radiation_wavelength 0.71073
_diffrn_reflns_av_R_equivalents 0.0209
_diffrn_reflns_av_sigmaI/netI 0.0363
_diffrn_reflns_limit_h_max 12
_diffrn_reflns_limit_h_min -11
_diffrn_reflns_limit_k_max 14
_diffrn_reflns_limit_k_min -14
_diffrn_reflns_limit_l_max 16
_diffrn_reflns_limit_l_min -13
_diffrn_reflns_number 9445
_diffrn_reflns_theta_full 27.0
_diffrn_reflns_theta_max 27.0
_diffrn_reflns_theta_min 1.6
_diffrn_standards_decay_% 0
_diffrn_standards_interval_count 0
_diffrn_standards_interval_time 0
_diffrn_standards_number 0
_exptl_absorpt_coefficient_mu 0.917
_exptl_absorpt_correction_T_max 0.8979
_exptl_absorpt_correction_T_min 0.6672
_exptl_absorpt_correction_type multi-scan
_exptl_absorpt_process_details '(SADABS; Sheldrick, 1996)'
_exptl_crystal_colour Colorless
_exptl_crystal_density_diffrn 1.537
_exptl_crystal_density_method 'not measured'
_exptl_crystal_description Plate
_exptl_crystal_F_000 624
_exptl_crystal_size_max 0.48
_exptl_crystal_size_mid 0.42
_exptl_crystal_size_min 0.12
_refine_diff_density_max 1.64
_refine_diff_density_min -0.75
_refine_ls_extinction_method none
_refine_ls_goodness_of_fit_ref 1.01
_refine_ls_hydrogen_treatment constr
_refine_ls_matrix_type full
_refine_ls_number_parameters 325
_refine_ls_number_reflns 5624
_refine_ls_number_restraints 63
_refine_ls_restrained_S_all 1.06
_refine_ls_R_factor_all 0.062
_refine_ls_R_factor_gt 0.046
_refine_ls_shift/su_max 0.001
_refine_ls_shift/su_mean <0.001
_refine_ls_structure_factor_coef Fsqd
_refine_ls_weighting_details 'calc w=1/[\s^2^(Fo^2^)+(0.0953P)^2^+0.9973P] where P=(Fo^2^+2Fc^2^)/3'
_refine_ls_weighting_scheme calc
_refine_ls_wR_factor_gt 0.132
_refine_ls_wR_factor_ref 0.147
_reflns_number_gt 4418
_reflns_number_total 5624
_reflns_threshold_expression I>2\s(I)
_cod_data_source_file bt6782.cif
_cod_data_source_block I
_cod_depositor_comments
;
The following automatic conversions were performed:
'_symmetry_cell_setting' value 'Triclinic' changed to 'triclinic'
according to '/home/saulius/struct/CIF-dictionaries/cif_core.dic'
dictionary named 'cif_core.dic' version 2.4.1 from
2010-06-29.

'_exptl_absorpt_correction_type' value 'Multi-scan' changed
to 'multi-scan' according to
'/home/saulius/struct/CIF-dictionaries/cif_core.dic' dictionary named
'cif_core.dic' version 2.4.1 from 2010-06-29.

Automatic conversion script
Id: cif_fix_enum 1527 2010-12-29 10:47:43Z saulius 

The following automatic conversions were performed:

'_symmetry_cell_setting' value 'Triclinic' changed to 'triclinic'
according to /home/saulius/struct/CIF-dictionaries/cif_core.dic
dictionary named 'cif_core.dic' version 2.4.1 from
2010-06-29.

'_exptl_absorpt_correction_type' value 'Multi-scan'
changed to 'multi-scan' according to
/home/saulius/struct/CIF-dictionaries/cif_core.dic dictionary named
'cif_core.dic' version 2.4.1 from 2010-06-29.

Automatic conversion script
Id: cif_fix_values 1715 2011-07-08 13:25:40Z adriana 
;
_cod_original_cell_volume 1338.1(3)
_cod_database_code 2207456
_cod_database_fobs_code 2207456

loop_
_symmetry_equiv_pos_as_xyz
'x, y, z'
'-x, -y, -z'

loop_
_atom_site_label
_atom_site_fract_x
_atom_site_fract_y
_atom_site_fract_z
_atom_site_U_iso_or_equiv
_atom_site_adp_type
_atom_site_calc_flag
_atom_site_refinement_flags
_atom_site_occupancy
_atom_site_type_symbol
Ag1 0.21950(4) 0.45415(3) 0.22129(2) 0.04886(15) Uani d . 1 Ag
P1 0.34817(10) 0.38525(8) 0.04594(7) 0.0323(2) Uani d . 1 P
P2 0.06581(10) 0.37228(9) 0.36311(8) 0.0350(2) Uani d . 1 P
F1 0.2104(7) 0.8813(5) 0.3130(5) 0.181(3) Uani d DU 1 F
F2 0.4231(5) 0.8039(5) 0.3120(4) 0.1335(19) Uani d DU 1 F
F3 0.2782(5) 0.7814(4) 0.4492(3) 0.1177(16) Uani d DU 1 F
O1 0.2180(6) 0.6644(4) 0.2507(5) 0.1054(17) Uani d U 1 O
O2 0.3824(8) 0.5613(7) 0.3244(7) 0.149(3) Uani d U 1 O
C1 0.3002(6) 0.6552(5) 0.3055(4) 0.0604(13) Uani d D 1 C
C2 0.3024(5) 0.7819(5) 0.3448(3) 0.094(2) Uani d D 1 C
C3 0.4781(4) 0.2344(3) 0.0523(3) 0.0392(9) Uani d D 1 C
C4 0.4525(5) 0.1499(4) 0.1365(4) 0.0595(13) Uani d D 1 C
H4 0.3728 0.1721 0.1888 0.071 Uiso calc R 1 H
C5 0.5467(6) 0.0323(4) 0.1418(5) 0.079(2) Uani d D 1 C
H5 0.5302 -0.0244 0.1982 0.095 Uiso calc R 1 H
C6 0.6647(7) -0.0011(5) 0.0639(5) 0.083(2) Uani d D 1 C
H6 0.7270 -0.0805 0.0676 0.100 Uiso calc R 1 H
C7 0.6903(6) 0.0829(4) -0.0191(5) 0.0765(17) Uani d D 1 C
H7 0.7703 0.0608 -0.0712 0.092 Uiso calc R 1 H
C8 0.5969(5) 0.2002(4) -0.0251(4) 0.0553(11) Uani d D 1 C
H8 0.6141 0.2566 -0.0816 0.066 Uiso calc R 1 H
C9 0.2412(4) 0.3594(3) -0.0454(3) 0.0373(8) Uani d D 1 C
C10 0.2912(5) 0.3437(5) -0.1541(3) 0.0537(11) Uani d D 1 C
H10 0.3799 0.3525 -0.1830 0.064 Uiso calc R 1 H
C11 0.2117(5) 0.3152(5) -0.2203(4) 0.0664(14) Uani d D 1 C
H11 0.2468 0.3048 -0.2932 0.080 Uiso calc R 1 H
C12 0.0799(5) 0.3021(5) -0.1784(4) 0.0700(16) Uani d D 1 C
H12 0.0263 0.2816 -0.2225 0.084 Uiso calc R 1 H
C13 0.0283(5) 0.3197(5) -0.0708(4) 0.0703(15) Uani d D 1 C
H13 -0.0606 0.3111 -0.0422 0.084 Uiso calc R 1 H
C14 0.1078(4) 0.3501(4) -0.0046(4) 0.0532(11) Uani d D 1 C
H14 0.0709 0.3642 0.0675 0.064 Uiso calc R 1 H
C15 0.4460(3) 0.4894(3) -0.0309(3) 0.0349(8) Uani d D 1 C
H15a 0.4937 0.4530 -0.0992 0.042 Uiso calc R 1 H
H15b 0.3816 0.5696 -0.0457 0.042 Uiso calc R 1 H
C16 -0.0550(4) 0.3099(3) 0.3111(3) 0.0398(9) Uani d D 1 C
C17 -0.1967(4) 0.3684(5) 0.3249(4) 0.0562(11) Uani d D 1 C
H17 -0.2332 0.4393 0.3660 0.067 Uiso calc R 1 H
C18 -0.2851(6) 0.3220(5) 0.2780(5) 0.0742(16) Uani d D 1 C
H18 -0.3806 0.3612 0.2883 0.089 Uiso calc R 1 H
C19 -0.2307(6) 0.2177(5) 0.2160(5) 0.0782(18) Uani d D 1 C
H19 -0.2894 0.1872 0.1837 0.094 Uiso calc R 1 H
C20 -0.0890(6) 0.1587(6) 0.2018(5) 0.0785(17) Uani d D 1 C
H20 -0.0522 0.0886 0.1599 0.094 Uiso calc R 1 H
C21 -0.0018(5) 0.2042(4) 0.2503(4) 0.0619(13) Uani d D 1 C
H21 0.0932 0.1633 0.2419 0.074 Uiso calc R 1 H
C22 0.1582(4) 0.2431(4) 0.4422(3) 0.0429(9) Uani d D 1 C
C23 0.0910(6) 0.1589(5) 0.5009(4) 0.0676(14) Uani d D 1 C
H23 -0.0011 0.1647 0.4953 0.081 Uiso calc R 1 H
C24 0.1595(7) 0.0665(5) 0.5676(5) 0.090(2) Uani d D 1 C
H24 0.1136 0.0105 0.6067 0.108 Uiso calc R 1 H
C25 0.2962(7) 0.0574(6) 0.5761(6) 0.095(2) Uani d D 1 C
H25 0.3428 -0.0049 0.6206 0.114 Uiso calc R 1 H
C26 0.3634(7) 0.1411(6) 0.5181(5) 0.091(2) Uani d D 1 C
H26 0.4553 0.1353 0.5240 0.109 Uiso calc R 1 H
C27 0.2948(4) 0.2340(5) 0.4509(4) 0.0611(13) Uani d D 1 C
H27 0.3409 0.2900 0.4118 0.073 Uiso calc R 1 H
C28 -0.0452(4) 0.4780(4) 0.4676(3) 0.0402(9) Uani d D 1 C
H28a -0.1042 0.5503 0.4344 0.048 Uiso calc R 1 H
H28b -0.1053 0.4345 0.5155 0.048 Uiso calc R 1 H

loop_
_atom_site_aniso_label
_atom_site_aniso_U_11
_atom_site_aniso_U_22
_atom_site_aniso_U_33
_atom_site_aniso_U_12
_atom_site_aniso_U_13
_atom_site_aniso_U_23
Ag1 0.0540(2) 0.0584(2) 0.0398(2) -0.03011(17) 0.00567(14) -0.01188(14)
P1 0.0362(5) 0.0320(4) 0.0313(5) -0.0148(4) -0.0032(4) -0.0016(3)
P2 0.0357(5) 0.0402(5) 0.0314(5) -0.0153(4) -0.0013(4) -0.0074(4)
F1 0.232(7) 0.086(3) 0.219(6) -0.013(4) -0.058(5) -0.027(4)
F2 0.130(4) 0.148(4) 0.148(4) -0.104(3) 0.038(3) -0.054(3)
F3 0.156(4) 0.138(4) 0.072(2) -0.069(3) 0.014(2) -0.050(2)
O1 0.113(4) 0.074(3) 0.153(5) -0.037(3) -0.060(4) -0.010(3)
O2 0.138(5) 0.141(5) 0.178(6) -0.013(4) -0.085(5) -0.020(4)
C1 0.052(3) 0.081(4) 0.056(3) -0.032(3) 0.001(2) -0.020(3)
C2 0.105(5) 0.115(6) 0.079(4) -0.069(5) 0.023(4) -0.043(4)
C3 0.048(2) 0.0326(18) 0.045(2) -0.0159(16) -0.0201(18) -0.0001(15)
C4 0.073(3) 0.052(3) 0.072(3) -0.037(2) -0.038(3) 0.023(2)
C5 0.105(5) 0.047(3) 0.112(5) -0.041(3) -0.070(4) 0.030(3)
C6 0.099(5) 0.037(3) 0.128(6) -0.005(3) -0.072(5) -0.009(3)
C7 0.073(4) 0.059(3) 0.094(4) 0.009(3) -0.031(3) -0.029(3)
C8 0.063(3) 0.051(2) 0.048(3) -0.003(2) -0.013(2) -0.011(2)
C9 0.039(2) 0.0309(17) 0.044(2) -0.0089(15) -0.0140(17) -0.0010(15)
C10 0.058(3) 0.063(3) 0.044(2) -0.022(2) -0.010(2) -0.007(2)
C11 0.084(4) 0.068(3) 0.058(3) -0.021(3) -0.033(3) -0.006(2)
C12 0.078(4) 0.054(3) 0.090(4) -0.011(3) -0.056(3) -0.002(3)
C13 0.048(3) 0.074(3) 0.098(5) -0.020(3) -0.027(3) -0.008(3)
C14 0.043(3) 0.057(3) 0.060(3) -0.015(2) -0.007(2) -0.007(2)
C15 0.041(2) 0.0335(17) 0.0331(18) -0.0160(16) -0.0072(16) 0.0041(14)
C16 0.048(2) 0.048(2) 0.0324(19) -0.0261(18) -0.0092(16) 0.0022(16)
C17 0.054(3) 0.062(3) 0.060(3) -0.019(2) -0.022(2) -0.002(2)
C18 0.066(4) 0.089(4) 0.082(4) -0.032(3) -0.037(3) 0.006(3)
C19 0.099(5) 0.094(4) 0.071(4) -0.061(4) -0.041(3) 0.008(3)
C20 0.099(5) 0.081(4) 0.075(4) -0.046(4) -0.023(3) -0.022(3)
C21 0.065(3) 0.065(3) 0.064(3) -0.030(3) -0.005(2) -0.018(2)
C22 0.042(2) 0.042(2) 0.043(2) -0.0066(17) -0.0071(17) -0.0137(17)
C23 0.077(4) 0.062(3) 0.065(3) -0.022(3) -0.020(3) 0.013(2)
C24 0.128(7) 0.060(3) 0.079(4) -0.015(4) -0.034(4) 0.017(3)
C25 0.115(6) 0.072(4) 0.089(5) 0.013(4) -0.051(5) -0.011(4)
C26 0.070(4) 0.090(5) 0.110(5) 0.014(4) -0.049(4) -0.038(4)
C27 0.049(3) 0.069(3) 0.065(3) -0.004(2) -0.018(2) -0.021(2)
C28 0.037(2) 0.046(2) 0.037(2) -0.0084(17) -0.0038(16) -0.0114(16)

loop_
_atom_type_symbol
_atom_type_description
_atom_type_scat_dispersion_real
_atom_type_scat_dispersion_imag
_atom_type_scat_source
C C 0.0033 0.0016 'International Tables Vol C Tables 4.2.6.8 and 6.1.1.4'
H H 0.0000 0.0000 'International Tables Vol C Tables 4.2.6.8 and 6.1.1.4'
O O 0.0106 0.0060 'International Tables Vol C Tables 4.2.6.8 and 6.1.1.4'
F F 0.0171 0.0103 'International Tables Vol C Tables 4.2.6.8 and 6.1.1.4'
P P 0.1023 0.0942 'International Tables Vol C Tables 4.2.6.8 and 6.1.1.4'
Ag Ag -0.8971 1.1015 'International Tables Vol C Tables 4.2.6.8 and 6.1.1.4'

loop_
_geom_angle_atom_site_label_1
_geom_angle_atom_site_label_2
_geom_angle_atom_site_label_3
_geom_angle_site_symmetry_1
_geom_angle
_geom_angle_publ_flag
O1 Ag1 P1 . 112.2(2) yes
O1 Ag1 P2 . 112.2(2) yes
P1 Ag1 P2 . 134.97(3) yes
C9 P1 C3 . 103.28(17) no
C9 P1 C15 . 104.28(14) no
C3 P1 C15 . 104.31(17) no
C9 P1 Ag1 . 114.49(12) no
C3 P1 Ag1 . 112.93(12) no
C15 P1 Ag1 . 116.17(12) no
C16 P2 C22 . 104.61(17) no
C16 P2 C28 . 104.37(15) no
C22 P2 C28 . 101.94(18) no
C16 P2 Ag1 . 112.33(12) no
C22 P2 Ag1 . 113.38(13) no
C28 P2 Ag1 . 118.71(13) no
C1 O1 Ag1 . 105.8(4) no
O1 C1 O2 . 124.7(6) no
O1 C1 C2 . 113.6(5) no
O2 C1 C2 . 121.5(6) no
F2 C2 F3 . 107.7(4) no
F2 C2 F1 . 105.5(4) no
F3 C2 F1 . 105.8(4) no
F2 C2 C1 . 111.1(4) no
F3 C2 C1 . 110.6(4) no
F1 C2 C1 . 115.7(5) no
C8 C3 C4 . 119.6(4) no
C8 C3 P1 . 122.5(3) no
C4 C3 P1 . 117.8(3) no
C3 C4 C5 . 119.5(5) no
C3 C4 H4 . 120.3 no
C5 C4 H4 . 120.3 no
C6 C5 C4 . 120.4(5) no
C6 C5 H5 . 119.8 no
C4 C5 H5 . 119.8 no
C7 C6 C5 . 120.0(5) no
C7 C6 H6 . 120.0 no
C5 C6 H6 . 120.0 no
C6 C7 C8 . 119.9(5) no
C6 C7 H7 . 120.0 no
C8 C7 H7 . 120.0 no
C7 C8 C3 . 120.5(5) no
C7 C8 H8 . 119.7 no
C3 C8 H8 . 119.7 no
C14 C9 C10 . 118.7(4) no
C14 C9 P1 . 119.1(3) no
C10 C9 P1 . 122.2(3) no
C11 C10 C9 . 121.1(4) no
C11 C10 H10 . 119.4 no
C9 C10 H10 . 119.4 no
C10 C11 C12 . 119.9(5) no
C10 C11 H11 . 120.0 no
C12 C11 H11 . 120.0 no
C13 C12 C11 . 119.4(5) no
C13 C12 H12 . 120.3 no
C11 C12 H12 . 120.3 no
C12 C13 C14 . 120.5(5) no
C12 C13 H13 . 119.7 no
C14 C13 H13 . 119.7 no
C9 C14 C13 . 120.3(4) no
C9 C14 H14 . 119.9 no
C13 C14 H14 . 119.9 no
C15 C15 P1 2_665 111.2(3) no
C15 C15 H15a 2_665 109.4 no
P1 C15 H15a . 109.4 no
C15 C15 H15b 2_665 109.4 no
P1 C15 H15b . 109.4 no
H15a C15 H15b . 108.0 no
C17 C16 C21 . 119.3(4) no
C17 C16 P2 . 122.1(3) no
C21 C16 P2 . 118.5(3) no
C16 C17 C18 . 120.4(4) no
C16 C17 H17 . 119.8 no
C18 C17 H17 . 119.8 no
C19 C18 C17 . 119.8(5) no
C19 C18 H18 . 120.1 no
C17 C18 H18 . 120.1 no
C20 C19 C18 . 120.0(5) no
C20 C19 H19 . 120.0 no
C18 C19 H19 . 120.0 no
C19 C20 C21 . 119.9(5) no
C19 C20 H20 . 120.1 no
C21 C20 H20 . 120.1 no
C16 C21 C20 . 120.5(5) no
C16 C21 H21 . 119.7 no
C20 C21 H21 . 119.7 no
C27 C22 C23 . 119.4(4) no
C27 C22 P2 . 119.2(3) no
C23 C22 P2 . 121.2(3) no
C24 C23 C22 . 120.6(5) no
C24 C23 H23 . 119.7 no
C22 C23 H23 . 119.7 no
C23 C24 C25 . 119.9(6) no
C23 C24 H24 . 120.0 no
C25 C24 H24 . 120.0 no
C26 C25 C24 . 119.7(6) no
C26 C25 H25 . 120.2 no
C24 C25 H25 . 120.2 no
C25 C26 C27 . 120.5(6) no
C25 C26 H26 . 119.7 no
C27 C26 H26 . 119.7 no
C22 C27 C26 . 119.8(5) no
C22 C27 H27 . 120.1 no
C26 C27 H27 . 120.1 no
C28 C28 P2 2_566 110.5(3) no
C28 C28 H28a 2_566 109.5 no
P2 C28 H28a . 109.5 no
C28 C28 H28b 2_566 109.5 no
P2 C28 H28b . 109.5 no
H28a C28 H28b . 108.1 no

loop_
_geom_bond_atom_site_label_1
_geom_bond_atom_site_label_2
_geom_bond_site_symmetry_2
_geom_bond_distance
_geom_bond_publ_flag
Ag1 O1 . 2.392(4) yes
Ag1 P1 . 2.4240(10) yes
Ag1 P2 . 2.4280(10) yes
P1 C9 . 1.817(4) no
P1 C3 . 1.820(4) no
P1 C15 . 1.825(3) no
P2 C16 . 1.808(4) no
P2 C22 . 1.809(4) no
P2 C28 . 1.836(4) no
F1 C2 . 1.314(4) no
F2 C2 . 1.294(4) no
F3 C2 . 1.300(4) no
O1 C1 . 1.159(7) no
O2 C1 . 1.173(8) no
C1 C2 . 1.540(4) no
C3 C8 . 1.383(4) no
C3 C4 . 1.389(4) no
C4 C5 . 1.388(4) no
C4 H4 . 0.9300 no
C5 C6 . 1.381(5) no
C5 H5 . 0.9300 no
C6 C7 . 1.376(5) no
C6 H6 . 0.9300 no
C7 C8 . 1.382(4) no
C7 H7 . 0.9300 no
C8 H8 . 0.9300 no
C9 C14 . 1.378(4) no
C9 C10 . 1.384(4) no
C10 C11 . 1.377(4) no
C10 H10 . 0.9300 no
C11 C12 . 1.379(4) no
C11 H11 . 0.9300 no
C12 C13 . 1.375(5) no
C12 H12 . 0.9300 no
C13 C14 . 1.386(4) no
C13 H13 . 0.9300 no
C14 H14 . 0.9300 no
C15 C15 2_665 1.537(4) no
C15 H15a . 0.9700 no
C15 H15b . 0.9700 no
C16 C17 . 1.381(4) no
C16 C21 . 1.383(4) no
C17 C18 . 1.391(4) no
C17 H17 . 0.9300 no
C18 C19 . 1.380(5) no
C18 H18 . 0.9300 no
C19 C20 . 1.382(5) no
C19 H19 . 0.9300 no
C20 C21 . 1.385(4) no
C20 H20 . 0.9300 no
C21 H21 . 0.9300 no
C22 C27 . 1.381(4) no
C22 C23 . 1.386(4) no
C23 C24 . 1.382(4) no
C23 H23 . 0.9300 no
C24 C25 . 1.380(5) no
C24 H24 . 0.9300 no
C25 C26 . 1.379(5) no
C25 H25 . 0.9300 no
C26 C27 . 1.389(5) no
C26 H26 . 0.9300 no
C27 H27 . 0.9300 no
C28 C28 2_566 1.535(4) no
C28 H28a . 0.9700 no
C28 H28b . 0.9700 no

loop_
_geom_torsion_atom_site_label_1
_geom_torsion_atom_site_label_2
_geom_torsion_atom_site_label_3
_geom_torsion_atom_site_label_4
_geom_torsion_site_symmetry_4
_geom_torsion
_geom_torsion_publ_flag
O1 Ag1 P1 C9 . -113.21(19) no
P2 Ag1 P1 C9 . 56.39(14) no
O1 Ag1 P1 C3 . 128.96(19) no
P2 Ag1 P1 C3 . -61.44(14) no
O1 Ag1 P1 C15 . 8.51(18) no
P2 Ag1 P1 C15 . 178.11(11) no
O1 Ag1 P2 C16 . 127.77(19) no
P1 Ag1 P2 C16 . -41.83(15) no
O1 Ag1 P2 C22 . -113.90(19) no
P1 Ag1 P2 C22 . 76.51(14) no
O1 Ag1 P2 C28 . 5.69(19) no
P1 Ag1 P2 C28 . -163.90(12) no
P1 Ag1 O1 C1 . -102.0(5) no
P2 Ag1 O1 C1 . 85.9(5) no
Ag1 O1 C1 O2 . 12.2(9) no
Ag1 O1 C1 C2 . -173.1(3) no
O1 C1 C2 F2 . -119.0(6) no
O2 C1 C2 F2 . 55.8(8) no
O1 C1 C2 F3 . 121.5(6) no
O2 C1 C2 F3 . -63.7(8) no
O1 C1 C2 F1 . 1.2(7) no
O2 C1 C2 F1 . 176.0(7) no
C9 P1 C3 C8 . 82.2(4) no
C15 P1 C3 C8 . -26.6(4) no
Ag1 P1 C3 C8 . -153.6(3) no
C9 P1 C3 C4 . -95.3(3) no
C15 P1 C3 C4 . 155.9(3) no
Ag1 P1 C3 C4 . 28.9(4) no
C8 C3 C4 C5 . 0.1(6) no
P1 C3 C4 C5 . 177.7(4) no
C3 C4 C5 C6 . -0.4(8) no
C4 C5 C6 C7 . 0.7(9) no
C5 C6 C7 C8 . -0.7(9) no
C6 C7 C8 C3 . 0.5(8) no
C4 C3 C8 C7 . -0.2(7) no
P1 C3 C8 C7 . -177.6(4) no
C3 P1 C9 C14 . 107.8(3) no
C15 P1 C9 C14 . -143.4(3) no
Ag1 P1 C9 C14 . -15.4(4) no
C3 P1 C9 C10 . -69.5(4) no
C15 P1 C9 C10 . 39.3(4) no
Ag1 P1 C9 C10 . 167.3(3) no
C14 C9 C10 C11 . -2.1(7) no
P1 C9 C10 C11 . 175.3(4) no
C9 C10 C11 C12 . 0.1(8) no
C10 C11 C12 C13 . 1.0(8) no
C11 C12 C13 C14 . -0.1(8) no
C10 C9 C14 C13 . 3.0(7) no
P1 C9 C14 C13 . -174.5(4) no
C12 C13 C14 C9 . -1.9(8) no
C9 P1 C15 C15 2_665 -174.2(4) no
C3 P1 C15 C15 2_665 -66.2(4) no
Ag1 P1 C15 C15 2_665 58.8(4) no
C22 P2 C16 C17 . 126.4(4) no
C28 P2 C16 C17 . 19.7(4) no
Ag1 P2 C16 C17 . -110.2(3) no
C22 P2 C16 C21 . -57.4(4) no
C28 P2 C16 C21 . -164.1(4) no
Ag1 P2 C16 C21 . 66.0(4) no
C21 C16 C17 C18 . -0.3(7) no
P2 C16 C17 C18 . 175.9(4) no
C16 C17 C18 C19 . -0.8(9) no
C17 C18 C19 C20 . 0.8(9) no
C18 C19 C20 C21 . 0.2(10) no
C17 C16 C21 C20 . 1.3(7) no
P2 C16 C21 C20 . -175.0(4) no
C19 C20 C21 C16 . -1.3(9) no
C16 P2 C22 C27 . 149.4(3) no
C28 P2 C22 C27 . -102.1(4) no
Ag1 P2 C22 C27 . 26.7(4) no
C16 P2 C22 C23 . -35.7(4) no
C28 P2 C22 C23 . 72.8(4) no
Ag1 P2 C22 C23 . -158.5(4) no
C27 C22 C23 C24 . 0.0(8) no
P2 C22 C23 C24 . -174.9(5) no
C22 C23 C24 C25 . -0.1(10) no
C23 C24 C25 C26 . 0.3(11) no
C24 C25 C26 C27 . -0.3(10) no
C23 C22 C27 C26 . 0.0(7) no
P2 C22 C27 C26 . 174.9(4) no
C25 C26 C27 C22 . 0.2(9) no
C16 P2 C28 C28 2_566 170.7(4) no
C22 P2 C28 C28 2_566 62.0(4) no
Ag1 P2 C28 C28 2_566 -63.3(4) no
